data_7246685
loop_
_publ_author_name
'Vaganova, Tamara A.'
'Gatilov, Yurij V.'
'Kryuchkova, Natalia A.'
'Pishchur, Denis P.'
'Zhukovets, Anastasia A.'
'Malykhin, Evgenij V.'

_publ_section_title
;
 How does the combination of the nitro group and fluorine atoms affect the
 (co)crystallization behaviour of arylenediamines?
;
_journal_issue 22
_journal_name_full CrystEngComm
_journal_page_first 3284
_journal_page_last 3298
_journal_paper_doi 10.1039/D3CE00327B
_journal_volume 25
_journal_year 2023
_chemical_formula_moiety '2(C6 H5 F2 N3 O2), C12 H24 O6'
_chemical_formula_sum 'C24 H34 F4 N6 O10'
_chemical_formula_weight 642.57
_chemical_melting_point 399.2
_chemical_name_systematic
;
2,4-difluoro-6-nitrobenzene-1,3-diamine 18-crown-6 2:1 cocrystal
;
_space_group_crystal_system triclinic
_space_group_IT_number 2
_space_group_name_Hall '-P 1'
_space_group_name_H-M_alt 'P -1'
_atom_sites_solution_hydrogens mixed
_atom_sites_solution_primary direct
_atom_sites_solution_secondary difmap
_audit_creation_method SHELXL-2018/3
_audit_update_record
;
2023-04-04 deposited with the CCDC.	2023-04-27 downloaded from the CCDC.
;
_cell_angle_alpha 73.603(2)
_cell_angle_beta 77.788(2)
_cell_angle_gamma 79.850(2)
_cell_formula_units_Z 2
_cell_length_a 11.4494(6)
_cell_length_b 11.7343(6)
_cell_length_c 12.2027(6)
_cell_measurement_reflns_used 9961
_cell_measurement_temperature 170(2)
_cell_measurement_theta_max 26.88
_cell_measurement_theta_min 2.42
_cell_volume 1525.26(14)
_computing_cell_refinement 'Bruker SAINT'
_computing_data_collection 'Bruker APEX2'
_computing_data_reduction 'Bruker SAINT'
_computing_molecular_graphics 'Bruker SHELXTL'
_computing_publication_material 'Bruker SHELXTL'
_computing_structure_refinement 'SHELXL-2018/3 (Sheldrick, 2018)'
_computing_structure_solution 'SHELXT 2014/5 (Sheldrick, 2014)'
_diffrn_ambient_temperature 170(2)
_diffrn_measured_fraction_theta_full 0.998
_diffrn_measured_fraction_theta_max 0.996
_diffrn_measurement_device_type 'Bruker APEX-II CCD'
_diffrn_measurement_method '\f and \w scans'
_diffrn_radiation_type MoK\a
_diffrn_radiation_wavelength 0.71073
_diffrn_reflns_av_R_equivalents 0.0513
_diffrn_reflns_av_unetI/netI 0.0322
_diffrn_reflns_Laue_measured_fraction_full 0.998
_diffrn_reflns_Laue_measured_fraction_max 0.996
_diffrn_reflns_limit_h_max 14
_diffrn_reflns_limit_h_min -14
_diffrn_reflns_limit_k_max 14
_diffrn_reflns_limit_k_min -14
_diffrn_reflns_limit_l_max 15
_diffrn_reflns_limit_l_min -15
_diffrn_reflns_number 36075
_diffrn_reflns_point_group_measured_fraction_full 0.998
_diffrn_reflns_point_group_measured_fraction_max 0.996
_diffrn_reflns_theta_full 25.242
_diffrn_reflns_theta_max 27.043
_diffrn_reflns_theta_min 2.191
_diffrn_source 'sealed tube'
_exptl_absorpt_coefficient_mu 0.124
_exptl_absorpt_correction_T_max 0.9583
_exptl_absorpt_correction_T_min 0.8954
_exptl_absorpt_correction_type multi-scan
_exptl_absorpt_process_details SADABS-2016/2
_exptl_crystal_colour yellow
_exptl_crystal_density_diffrn 1.399
_exptl_crystal_description needle
_exptl_crystal_F_000 672
_exptl_crystal_size_max 0.510
_exptl_crystal_size_mid 0.140
_exptl_crystal_size_min 0.070
_refine_diff_density_max 0.601
_refine_diff_density_min -0.157
_refine_diff_density_rms 0.037
_refine_ls_extinction_method none
_refine_ls_goodness_of_fit_ref 0.970
_refine_ls_hydrogen_treatment mixed
_refine_ls_matrix_type full
_refine_ls_number_parameters 429
_refine_ls_number_reflns 6654
_refine_ls_number_restraints 8
_refine_ls_restrained_S_all 0.970
_refine_ls_R_factor_all 0.0674
_refine_ls_R_factor_gt 0.0411
_refine_ls_shift/su_max 0.000
_refine_ls_shift/su_mean 0.000
_refine_ls_structure_factor_coef Fsqd
_refine_ls_weighting_details 'w=1/[\s^2^(Fo^2^)+(0.0680P)^2^+0.4045P] where P=(Fo^2^+2Fc^2^)/3'
_refine_ls_weighting_scheme calc
_refine_ls_wR_factor_gt 0.1127
_refine_ls_wR_factor_ref 0.1347
_reflns_Friedel_coverage 0.000
_reflns_number_gt 4559
_reflns_number_total 6654
_reflns_threshold_expression 'I > 2\s(I)'
_cod_data_source_file d3ce00327b2.cif
_cod_data_source_block 2Bcr-mal149_1
_cod_depositor_comments 'Adding full bibliography for 7246683--7246691.cif.'
_cod_database_code 7246685
_shelx_shelxl_version_number 2018/3
_shelx_space_group_comment
;
The symmetry employed for this shelxl refinement is uniquely defined
by the following loop, which should always be used as a source of
symmetry information in preference to the above space-group names.
They are only intended as comments.
;
_shelx_estimated_absorpt_t_min 0.939
_shelx_estimated_absorpt_t_max 0.991

loop_
_space_group_symop_operation_xyz
'x, y, z'
'-x, -y, -z'

loop_
_atom_site_label
_atom_site_type_symbol
_atom_site_fract_x
_atom_site_fract_y
_atom_site_fract_z
_atom_site_U_iso_or_equiv
_atom_site_adp_type
_atom_site_occupancy
_atom_site_site_symmetry_order
_atom_site_calc_flag
_atom_site_refinement_flags_posn
_atom_site_refinement_flags_adp
_atom_site_refinement_flags_occupancy
_atom_site_disorder_assembly
_atom_site_disorder_group
F1 F 0.77293(9) 0.15626(12) 0.51675(10) 0.0665(3) Uani 1 1 d . . . . .
N1 N 0.64664(17) 0.14583(16) 0.36108(14) 0.0571(4) Uani 1 1 d D . . . .
H1B H 0.7243(15) 0.155(2) 0.3438(19) 0.070(7) Uiso 1 1 d D . . . .
H1A H 0.6021(18) 0.145(2) 0.3090(18) 0.070(7) Uiso 1 1 d D . . . .
O1 O 0.27700(12) 0.14039(16) 0.46917(14) 0.0716(4) Uani 1 1 d . . . . .
C1 C 0.46262(14) 0.14547(13) 0.50716(13) 0.0376(3) Uani 1 1 d . . . . .
C2 C 0.58763(15) 0.14847(13) 0.46909(13) 0.0388(3) Uani 1 1 d . . . . .
N2 N 0.67224(16) 0.16832(16) 0.73895(14) 0.0559(4) Uani 1 1 d D . . . .
H2B H 0.6333(19) 0.185(2) 0.8045(16) 0.075(7) Uiso 1 1 d D . . . .
H2A H 0.7473(15) 0.183(2) 0.712(2) 0.073(7) Uiso 1 1 d D . . . .
F2 F 0.43018(11) 0.15910(11) 0.80563(9) 0.0630(3) Uani 1 1 d . . . . .
O2 O 0.42691(13) 0.14088(13) 0.32954(11) 0.0609(4) Uani 1 1 d . . . . .
C3 C 0.65231(14) 0.15500(15) 0.55112(14) 0.0420(4) Uani 1 1 d . . . . .
N3 N 0.38558(14) 0.14182(12) 0.43185(13) 0.0467(3) Uani 1 1 d . . . . .
C4 C 0.60515(15) 0.16116(14) 0.66327(14) 0.0409(4) Uani 1 1 d . . . . .
C5 C 0.47962(15) 0.15606(14) 0.69472(13) 0.0414(4) Uani 1 1 d . . . . .
C6 C 0.41002(15) 0.14822(14) 0.62166(14) 0.0411(4) Uani 1 1 d . . . . .
H6 H 0.326097 0.144577 0.647191 0.049 Uiso 1 1 calc R U . . .
F3 F 0.27355(10) 0.39164(10) 0.23546(11) 0.0638(3) Uani 1 1 d . . . . .
O3 O -0.20156(12) 0.34609(14) 0.15242(16) 0.0760(4) Uani 1 1 d . . . . .
F4 F -0.00533(11) 0.70323(9) 0.07158(11) 0.0688(3) Uani 1 1 d . . . . .
N4 N 0.12812(17) 0.22646(15) 0.26744(16) 0.0592(4) Uani 1 1 d D . . . .
H4B H 0.1939(17) 0.211(2) 0.2982(19) 0.074(7) Uiso 1 1 d D . . . .
H4A H 0.0725(19) 0.1741(19) 0.287(2) 0.081(7) Uiso 1 1 d D . . . .
O4 O -0.08965(13) 0.19893(13) 0.24646(14) 0.0669(4) Uani 1 1 d . . . . .
N5 N 0.21426(16) 0.63042(16) 0.14196(16) 0.0567(4) Uani 1 1 d D . . . .
H5A H 0.2814(17) 0.608(2) 0.170(2) 0.077(7) Uiso 1 1 d D . . . .
H5B H 0.187(2) 0.7046(15) 0.1152(19) 0.070(7) Uiso 1 1 d D . . . .
N6 N -0.10866(13) 0.30640(14) 0.19456(14) 0.0506(4) Uani 1 1 d . . . . .
C7 C -0.02335(14) 0.38453(15) 0.18331(14) 0.0400(4) Uani 1 1 d . . . . .
C8 C 0.08933(15) 0.34241(15) 0.21981(14) 0.0405(4) Uani 1 1 d . . . . .
C9 C 0.16418(14) 0.42984(15) 0.20243(14) 0.0425(4) Uani 1 1 d . . . . .
C10 C 0.13754(15) 0.55075(15) 0.15566(14) 0.0425(4) Uani 1 1 d . . . . .
C11 C 0.02334(16) 0.58499(15) 0.12125(15) 0.0452(4) Uani 1 1 d . . . . .
C12 C -0.05446(15) 0.50699(16) 0.13311(15) 0.0455(4) Uani 1 1 d . . . . .
H12 H -0.129841 0.534351 0.107783 0.055 Uiso 1 1 calc R U . . .
O5 O 0.86401(14) 0.39939(14) 0.56252(12) 0.0674(4) Uani 1 1 d . . . . .
O6 O 0.61414(14) 0.46992(12) 0.60982(13) 0.0645(4) Uani 1 1 d . . . . .
O7 O 0.51007(12) 0.41969(13) 0.84787(12) 0.0636(4) Uani 1 1 d . . . . .
O8 O 0.59040(13) 0.19749(12) 0.98988(10) 0.0585(3) Uani 1 1 d . . . . .
O9 O 0.83414(13) 0.09032(11) 0.93320(12) 0.0604(4) Uani 1 1 d . . . . .
O10 O 0.94747(12) 0.17037(13) 0.69757(13) 0.0632(4) Uani 1 1 d . . . . .
C13 C 0.7942(2) 0.4563(2) 0.47525(18) 0.0731(6) Uani 1 1 d . . . . .
H13A H 0.762339 0.395468 0.451447 0.088 Uiso 1 1 calc R U . . .
H13B H 0.844830 0.502289 0.406517 0.088 Uiso 1 1 calc R U . . .
C14 C 0.6933(2) 0.53770(19) 0.52006(18) 0.0709(6) Uani 1 1 d . . . . .
H14A H 0.724887 0.594125 0.550070 0.085 Uiso 1 1 calc R U . . .
H14B H 0.649545 0.584827 0.456689 0.085 Uiso 1 1 calc R U . . .
C15 C 0.51644(19) 0.54322(18) 0.6560(2) 0.0651(6) Uani 1 1 d . . . . .
H15A H 0.466570 0.585193 0.595909 0.078 Uiso 1 1 calc R U . . .
H15B H 0.546476 0.604202 0.681148 0.078 Uiso 1 1 calc R U . . .
C16 C 0.44297(19) 0.4686(2) 0.7559(2) 0.0683(6) Uani 1 1 d . . . . .
H16A H 0.368665 0.517916 0.782598 0.082 Uiso 1 1 calc R U . . .
H16B H 0.419351 0.403039 0.732275 0.082 Uiso 1 1 calc R U . . .
C17 C 0.4385(2) 0.3611(2) 0.9509(2) 0.0724(6) Uani 1 1 d . . . . .
H17A H 0.391821 0.306826 0.933522 0.087 Uiso 1 1 calc R U . . .
H17B H 0.381023 0.420843 0.984639 0.087 Uiso 1 1 calc R U . . .
C18 C 0.5177(2) 0.2914(2) 1.03486(19) 0.0728(6) Uani 1 1 d . . . . .
H18A H 0.569515 0.344255 1.047173 0.087 Uiso 1 1 calc R U . . .
H18B H 0.468199 0.257263 1.110324 0.087 Uiso 1 1 calc R U . . .
C19 C 0.6596(2) 0.11861(19) 1.07096(16) 0.0657(6) Uani 1 1 d . . . . .
H19A H 0.605543 0.075964 1.139001 0.079 Uiso 1 1 calc R U . . .
H19B H 0.707111 0.164775 1.098090 0.079 Uiso 1 1 calc R U . . .
C20 C 0.7416(2) 0.03100(18) 1.01427(18) 0.0672(6) Uani 1 1 d . . . . .
H20A H 0.777311 -0.034633 1.073359 0.081 Uiso 1 1 calc R U . . .
H20B H 0.696023 -0.004070 0.974112 0.081 Uiso 1 1 calc R U . . .
C21 C 0.9136(2) 0.01461(19) 0.8706(2) 0.0712(6) Uani 1 1 d . . . . .
H21A H 0.867885 -0.019230 0.829462 0.085 Uiso 1 1 calc R U . . .
H21B H 0.954508 -0.052435 0.924540 0.085 Uiso 1 1 calc R U . . .
C22 C 1.0042(2) 0.0860(2) 0.7856(2) 0.0709(6) Uani 1 1 d . . . . .
H22A H 1.042023 0.128598 0.825695 0.085 Uiso 1 1 calc R U . . .
H22B H 1.068194 0.032090 0.750245 0.085 Uiso 1 1 calc R U . . .
C23 C 1.02377(18) 0.2548(2) 0.6248(2) 0.0721(6) Uani 1 1 d . . . . .
H23A H 1.102480 0.212444 0.597329 0.086 Uiso 1 1 calc R U . . .
H23B H 1.037994 0.308358 0.669205 0.086 Uiso 1 1 calc R U . . .
C24 C 0.96724(19) 0.3267(2) 0.52397(19) 0.0709(6) Uani 1 1 d . . . . .
H24A H 1.025187 0.377389 0.467803 0.085 Uiso 1 1 calc R U . . .
H24B H 0.944668 0.272842 0.484531 0.085 Uiso 1 1 calc R U . . .

loop_
_atom_site_aniso_label
_atom_site_aniso_U_11
_atom_site_aniso_U_22
_atom_site_aniso_U_33
_atom_site_aniso_U_23
_atom_site_aniso_U_13
_atom_site_aniso_U_12
F1 0.0473(6) 0.0968(9) 0.0665(7) -0.0342(7) -0.0020(5) -0.0256(6)
N1 0.0593(11) 0.0753(11) 0.0417(9) -0.0191(8) 0.0003(8) -0.0252(9)
O1 0.0450(8) 0.0994(12) 0.0789(10) -0.0324(9) -0.0248(7) 0.0020(7)
C1 0.0458(9) 0.0302(7) 0.0377(8) -0.0052(6) -0.0137(7) -0.0049(6)
C2 0.0501(9) 0.0322(8) 0.0348(8) -0.0069(6) -0.0062(7) -0.0107(7)
N2 0.0582(10) 0.0737(11) 0.0445(9) -0.0201(8) -0.0129(8) -0.0177(8)
F2 0.0742(7) 0.0788(8) 0.0406(6) -0.0235(5) 0.0047(5) -0.0259(6)
O2 0.0770(9) 0.0684(9) 0.0430(7) -0.0131(6) -0.0238(6) -0.0097(7)
C3 0.0399(8) 0.0444(9) 0.0447(9) -0.0127(7) -0.0045(7) -0.0143(7)
N3 0.0523(9) 0.0384(8) 0.0514(9) -0.0096(6) -0.0208(7) 0.0010(6)
C4 0.0513(9) 0.0356(8) 0.0390(8) -0.0082(7) -0.0116(7) -0.0113(7)
C5 0.0527(9) 0.0371(8) 0.0342(8) -0.0093(6) -0.0026(7) -0.0109(7)
C6 0.0408(8) 0.0365(8) 0.0456(9) -0.0097(7) -0.0058(7) -0.0069(7)
F3 0.0548(6) 0.0603(7) 0.0860(8) -0.0185(6) -0.0342(6) -0.0065(5)
O3 0.0453(8) 0.0759(10) 0.1156(13) -0.0290(9) -0.0232(8) -0.0117(7)
F4 0.0793(8) 0.0422(6) 0.0846(8) -0.0069(6) -0.0296(7) -0.0036(5)
N4 0.0656(11) 0.0443(9) 0.0744(11) -0.0114(8) -0.0314(9) -0.0070(8)
O4 0.0615(8) 0.0505(8) 0.0895(11) -0.0155(7) -0.0077(7) -0.0192(6)
N5 0.0591(10) 0.0473(10) 0.0685(11) -0.0114(8) -0.0178(8) -0.0162(8)
N6 0.0426(8) 0.0532(9) 0.0603(9) -0.0240(8) -0.0014(7) -0.0109(7)
C7 0.0391(8) 0.0449(9) 0.0402(8) -0.0175(7) -0.0033(7) -0.0095(7)
C8 0.0472(9) 0.0419(9) 0.0360(8) -0.0149(7) -0.0076(7) -0.0063(7)
C9 0.0406(8) 0.0484(10) 0.0441(9) -0.0167(7) -0.0127(7) -0.0058(7)
C10 0.0495(9) 0.0458(9) 0.0363(8) -0.0150(7) -0.0051(7) -0.0116(7)
C11 0.0532(10) 0.0389(9) 0.0437(9) -0.0112(7) -0.0096(8) -0.0035(7)
C12 0.0414(9) 0.0502(10) 0.0478(9) -0.0179(8) -0.0100(7) -0.0017(7)
O5 0.0751(9) 0.0805(10) 0.0448(7) -0.0174(7) -0.0011(7) -0.0142(8)
O6 0.0776(9) 0.0425(7) 0.0686(9) -0.0022(6) -0.0198(7) -0.0052(7)
O7 0.0523(8) 0.0700(9) 0.0646(9) -0.0150(7) -0.0069(7) -0.0048(7)
O8 0.0785(9) 0.0576(8) 0.0386(6) -0.0132(6) -0.0041(6) -0.0127(7)
O9 0.0798(9) 0.0425(7) 0.0601(8) -0.0119(6) -0.0181(7) -0.0054(6)
O10 0.0478(7) 0.0721(9) 0.0710(9) -0.0219(7) -0.0109(7) -0.0040(6)
C13 0.1103(19) 0.0656(14) 0.0424(11) -0.0049(10) -0.0104(11) -0.0264(13)
C14 0.1092(18) 0.0503(12) 0.0514(11) 0.0016(9) -0.0238(12) -0.0174(12)
C15 0.0681(13) 0.0423(10) 0.0889(15) -0.0099(10) -0.0405(12) 0.0045(9)
C16 0.0518(11) 0.0565(12) 0.0982(17) -0.0183(12) -0.0279(11) 0.0054(9)
C17 0.0634(13) 0.0739(15) 0.0740(14) -0.0303(12) 0.0148(11) -0.0061(11)
C18 0.0932(16) 0.0724(14) 0.0497(11) -0.0257(11) 0.0138(11) -0.0169(12)
C19 0.0995(16) 0.0616(13) 0.0351(9) -0.0013(9) -0.0105(10) -0.0274(11)
C20 0.0953(16) 0.0472(11) 0.0561(12) 0.0063(9) -0.0261(11) -0.0175(11)
C21 0.0860(15) 0.0472(11) 0.0834(15) -0.0208(11) -0.0312(13) 0.0108(11)
C22 0.0615(13) 0.0660(13) 0.0916(16) -0.0368(12) -0.0273(12) 0.0199(11)
C23 0.0445(11) 0.1006(18) 0.0765(15) -0.0383(13) 0.0073(10) -0.0185(11)
C24 0.0638(13) 0.0962(17) 0.0554(12) -0.0302(12) 0.0169(10) -0.0320(12)

loop_
_atom_type_symbol
_atom_type_description
_atom_type_scat_dispersion_real
_atom_type_scat_dispersion_imag
_atom_type_scat_source
C C 0.0033 0.0016 'International Tables Vol C Tables 4.2.6.8 and 6.1.1.4'
H H 0.0000 0.0000 'International Tables Vol C Tables 4.2.6.8 and 6.1.1.4'
N N 0.0061 0.0033 'International Tables Vol C Tables 4.2.6.8 and 6.1.1.4'
O O 0.0106 0.0060 'International Tables Vol C Tables 4.2.6.8 and 6.1.1.4'
F F 0.0171 0.0103 'International Tables Vol C Tables 4.2.6.8 and 6.1.1.4'

loop_
_geom_angle_atom_site_label_1
_geom_angle_atom_site_label_2
_geom_angle_atom_site_label_3
_geom_angle
_geom_angle_site_symmetry_1
_geom_angle_site_symmetry_3
_geom_angle_publ_flag
C2 N1 H1B 118.1(15) . . ?
C2 N1 H1A 117.1(15) . . ?
H1B N1 H1A 124(2) . . ?
C6 C1 N3 117.64(15) . . ?
C6 C1 C2 120.70(14) . . ?
N3 C1 C2 121.65(14) . . ?
N1 C2 C3 119.14(15) . . ?
N1 C2 C1 125.14(15) . . ?
C3 C2 C1 115.72(14) . . ?
C4 N2 H2B 117.2(15) . . ?
C4 N2 H2A 118.2(15) . . ?
H2B N2 H2A 121(2) . . ?
F1 C3 C4 117.28(14) . . ?
F1 C3 C2 116.65(14) . . ?
C4 C3 C2 126.06(15) . . ?
O1 N3 O2 120.59(15) . . ?
O1 N3 C1 119.05(15) . . ?
O2 N3 C1 120.37(15) . . ?
N2 C4 C3 123.50(16) . . ?
N2 C4 C5 121.95(16) . . ?
C3 C4 C5 114.52(14) . . ?
C6 C5 F2 120.19(15) . . ?
C6 C5 C4 123.55(15) . . ?
F2 C5 C4 116.27(14) . . ?
C5 C6 C1 119.42(15) . . ?
C5 C6 H6 120.3 . . ?
C1 C6 H6 120.3 . . ?
C8 N4 H4B 118.2(16) . . ?
C8 N4 H4A 116.2(16) . . ?
H4B N4 H4A 122(2) . . ?
C10 N5 H5A 120.8(16) . . ?
C10 N5 H5B 115.6(16) . . ?
H5A N5 H5B 123(2) . . ?
O3 N6 O4 120.83(15) . . ?
O3 N6 C7 119.38(16) . . ?
O4 N6 C7 119.80(15) . . ?
N6 C7 C12 117.28(15) . . ?
N6 C7 C8 121.92(15) . . ?
C12 C7 C8 120.79(15) . . ?
N4 C8 C9 119.45(16) . . ?
N4 C8 C7 125.19(16) . . ?
C9 C8 C7 115.35(15) . . ?
F3 C9 C10 117.18(15) . . ?
F3 C9 C8 116.58(15) . . ?
C10 C9 C8 126.24(15) . . ?
N5 C10 C9 123.03(16) . . ?
N5 C10 C11 122.31(16) . . ?
C9 C10 C11 114.65(15) . . ?
C12 C11 F4 119.92(16) . . ?
C12 C11 C10 123.43(16) . . ?
F4 C11 C10 116.63(15) . . ?
C11 C12 C7 119.51(15) . . ?
C11 C12 H12 120.2 . . ?
C7 C12 H12 120.2 . . ?
C13 O5 C24 112.92(16) . . ?
C15 O6 C14 111.83(16) . . ?
C16 O7 C17 112.02(17) . . ?
C19 O8 C18 112.17(15) . . ?
C20 O9 C21 112.94(16) . . ?
C23 O10 C22 112.73(17) . . ?
O5 C13 C14 109.38(17) . . ?
O5 C13 H13A 109.8 . . ?
C14 C13 H13A 109.8 . . ?
O5 C13 H13B 109.8 . . ?
C14 C13 H13B 109.8 . . ?
H13A C13 H13B 108.2 . . ?
O6 C14 C13 109.45(17) . . ?
O6 C14 H14A 109.8 . . ?
C13 C14 H14A 109.8 . . ?
O6 C14 H14B 109.8 . . ?
C13 C14 H14B 109.8 . . ?
H14A C14 H14B 108.2 . . ?
O6 C15 C16 109.34(16) . . ?
O6 C15 H15A 109.8 . . ?
C16 C15 H15A 109.8 . . ?
O6 C15 H15B 109.8 . . ?
C16 C15 H15B 109.8 . . ?
H15A C15 H15B 108.3 . . ?
O7 C16 C15 109.87(17) . . ?
O7 C16 H16A 109.7 . . ?
C15 C16 H16A 109.7 . . ?
O7 C16 H16B 109.7 . . ?
C15 C16 H16B 109.7 . . ?
H16A C16 H16B 108.2 . . ?
O7 C17 C18 109.23(18) . . ?
O7 C17 H17A 109.8 . . ?
C18 C17 H17A 109.8 . . ?
O7 C17 H17B 109.8 . . ?
C18 C17 H17B 109.8 . . ?
H17A C17 H17B 108.3 . . ?
O8 C18 C17 108.79(17) . . ?
O8 C18 H18A 109.9 . . ?
C17 C18 H18A 109.9 . . ?
O8 C18 H18B 109.9 . . ?
C17 C18 H18B 109.9 . . ?
H18A C18 H18B 108.3 . . ?
O8 C19 C20 109.05(15) . . ?
O8 C19 H19A 109.9 . . ?
C20 C19 H19A 109.9 . . ?
O8 C19 H19B 109.9 . . ?
C20 C19 H19B 109.9 . . ?
H19A C19 H19B 108.3 . . ?
O9 C20 C19 109.02(16) . . ?
O9 C20 H20A 109.9 . . ?
C19 C20 H20A 109.9 . . ?
O9 C20 H20B 109.9 . . ?
C19 C20 H20B 109.9 . . ?
H20A C20 H20B 108.3 . . ?
O9 C21 C22 108.70(17) . . ?
O9 C21 H21A 109.9 . . ?
C22 C21 H21A 109.9 . . ?
O9 C21 H21B 109.9 . . ?
C22 C21 H21B 109.9 . . ?
H21A C21 H21B 108.3 . . ?
O10 C22 C21 109.79(17) . . ?
O10 C22 H22A 109.7 . . ?
C21 C22 H22A 109.7 . . ?
O10 C22 H22B 109.7 . . ?
C21 C22 H22B 109.7 . . ?
H22A C22 H22B 108.2 . . ?
O10 C23 C24 109.94(17) . . ?
O10 C23 H23A 109.7 . . ?
C24 C23 H23A 109.7 . . ?
O10 C23 H23B 109.7 . . ?
C24 C23 H23B 109.7 . . ?
H23A C23 H23B 108.2 . . ?
O5 C24 C23 109.33(17) . . ?
O5 C24 H24A 109.8 . . ?
C23 C24 H24A 109.8 . . ?
O5 C24 H24B 109.8 . . ?
C23 C24 H24B 109.8 . . ?
H24A C24 H24B 108.3 . . ?

loop_
_geom_bond_atom_site_label_1
_geom_bond_atom_site_label_2
_geom_bond_distance
_geom_bond_site_symmetry_2
_geom_bond_publ_flag
F1 C3 1.3572(19) . ?
N1 C2 1.354(2) . ?
N1 H1B 0.888(16) . ?
N1 H1A 0.897(16) . ?
O1 N3 1.232(2) . ?
C1 C6 1.407(2) . ?
C1 N3 1.415(2) . ?
C1 C2 1.412(2) . ?
C2 C3 1.390(2) . ?
N2 C4 1.348(2) . ?
N2 H2B 0.883(16) . ?
N2 H2A 0.883(16) . ?
F2 C5 1.3599(19) . ?
O2 N3 1.2404(19) . ?
C3 C4 1.378(2) . ?
C4 C5 1.414(2) . ?
C5 C6 1.346(2) . ?
C6 H6 0.9500 . ?
F3 C9 1.3583(19) . ?
O3 N6 1.239(2) . ?
F4 C11 1.360(2) . ?
N4 C8 1.355(2) . ?
N4 H4B 0.879(16) . ?
N4 H4A 0.912(16) . ?
O4 N6 1.245(2) . ?
N5 C10 1.346(2) . ?
N5 H5A 0.874(16) . ?
N5 H5B 0.865(16) . ?
N6 C7 1.415(2) . ?
C7 C12 1.408(2) . ?
C7 C8 1.415(2) . ?
C8 C9 1.394(2) . ?
C9 C10 1.377(2) . ?
C10 C11 1.414(2) . ?
C11 C12 1.346(2) . ?
C12 H12 0.9500 . ?
O5 C13 1.411(3) . ?
O5 C24 1.408(3) . ?
O6 C15 1.406(3) . ?
O6 C14 1.413(3) . ?
O7 C16 1.423(3) . ?
O7 C17 1.414(3) . ?
O8 C19 1.421(2) . ?
O8 C18 1.426(3) . ?
O9 C20 1.419(3) . ?
O9 C21 1.416(3) . ?
O10 C23 1.419(3) . ?
O10 C22 1.422(3) . ?
C13 C14 1.478(3) . ?
C13 H13A 0.9900 . ?
C13 H13B 0.9900 . ?
C14 H14A 0.9900 . ?
C14 H14B 0.9900 . ?
C15 C16 1.478(3) . ?
C15 H15A 0.9900 . ?
C15 H15B 0.9900 . ?
C16 H16A 0.9900 . ?
C16 H16B 0.9900 . ?
C17 C18 1.482(3) . ?
C17 H17A 0.9900 . ?
C17 H17B 0.9900 . ?
C18 H18A 0.9900 . ?
C18 H18B 0.9900 . ?
C19 C20 1.485(3) . ?
C19 H19A 0.9900 . ?
C19 H19B 0.9900 . ?
C20 H20A 0.9900 . ?
C20 H20B 0.9900 . ?
C21 C22 1.489(4) . ?
C21 H21A 0.9900 . ?
C21 H21B 0.9900 . ?
C22 H22A 0.9900 . ?
C22 H22B 0.9900 . ?
C23 C24 1.485(3) . ?
C23 H23A 0.9900 . ?
C23 H23B 0.9900 . ?
C24 H24A 0.9900 . ?
C24 H24B 0.9900 . ?

loop_
_geom_torsion_atom_site_label_1
_geom_torsion_atom_site_label_2
_geom_torsion_atom_site_label_3
_geom_torsion_atom_site_label_4
_geom_torsion
_geom_torsion_site_symmetry_1
_geom_torsion_site_symmetry_2
_geom_torsion_site_symmetry_3
_geom_torsion_site_symmetry_4
_geom_torsion_publ_flag
C6 C1 C2 N1 179.78(16) . . . . ?
N3 C1 C2 N1 -1.4(3) . . . . ?
C6 C1 C2 C3 -0.4(2) . . . . ?
N3 C1 C2 C3 178.42(14) . . . . ?
N1 C2 C3 F1 -1.1(2) . . . . ?
C1 C2 C3 F1 179.09(14) . . . . ?
N1 C2 C3 C4 178.40(16) . . . . ?
C1 C2 C3 C4 -1.4(2) . . . . ?
C6 C1 N3 O1 -0.5(2) . . . . ?
C2 C1 N3 O1 -179.35(15) . . . . ?
C6 C1 N3 O2 179.04(14) . . . . ?
C2 C1 N3 O2 0.2(2) . . . . ?
F1 C3 C4 N2 0.0(3) . . . . ?
C2 C3 C4 N2 -179.45(17) . . . . ?
F1 C3 C4 C5 -178.30(14) . . . . ?
C2 C3 C4 C5 2.2(2) . . . . ?
N2 C4 C5 C6 -179.63(17) . . . . ?
C3 C4 C5 C6 -1.2(2) . . . . ?
N2 C4 C5 F2 0.2(2) . . . . ?
C3 C4 C5 F2 178.53(14) . . . . ?
F2 C5 C6 C1 179.85(14) . . . . ?
C4 C5 C6 C1 -0.4(2) . . . . ?
N3 C1 C6 C5 -177.63(14) . . . . ?
C2 C1 C6 C5 1.2(2) . . . . ?
O3 N6 C7 C12 5.6(2) . . . . ?
O4 N6 C7 C12 -174.41(15) . . . . ?
O3 N6 C7 C8 -173.91(16) . . . . ?
O4 N6 C7 C8 6.1(2) . . . . ?
N6 C7 C8 N4 0.5(3) . . . . ?
C12 C7 C8 N4 -179.04(16) . . . . ?
N6 C7 C8 C9 179.58(14) . . . . ?
C12 C7 C8 C9 0.1(2) . . . . ?
N4 C8 C9 F3 -0.1(2) . . . . ?
C7 C8 C9 F3 -179.25(13) . . . . ?
N4 C8 C9 C10 -179.75(16) . . . . ?
C7 C8 C9 C10 1.1(2) . . . . ?
F3 C9 C10 N5 0.0(2) . . . . ?
C8 C9 C10 N5 179.63(17) . . . . ?
F3 C9 C10 C11 179.06(14) . . . . ?
C8 C9 C10 C11 -1.3(2) . . . . ?
N5 C10 C11 C12 179.41(17) . . . . ?
C9 C10 C11 C12 0.3(2) . . . . ?
N5 C10 C11 F4 0.9(2) . . . . ?
C9 C10 C11 F4 -178.21(14) . . . . ?
F4 C11 C12 C7 179.20(15) . . . . ?
C10 C11 C12 C7 0.7(3) . . . . ?
N6 C7 C12 C11 179.55(15) . . . . ?
C8 C7 C12 C11 -0.9(2) . . . . ?
C24 O5 C13 C14 -175.62(18) . . . . ?
C15 O6 C14 C13 179.80(17) . . . . ?
O5 C13 C14 O6 -65.9(2) . . . . ?
C14 O6 C15 C16 -174.99(17) . . . . ?
C17 O7 C16 C15 171.95(18) . . . . ?
O6 C15 C16 O7 66.4(2) . . . . ?
C16 O7 C17 C18 168.41(18) . . . . ?
C19 O8 C18 C17 -173.62(17) . . . . ?
O7 C17 C18 O8 -65.8(2) . . . . ?
C18 O8 C19 C20 -174.37(17) . . . . ?
C21 O9 C20 C19 -177.06(16) . . . . ?
O8 C19 C20 O9 71.7(2) . . . . ?
C20 O9 C21 C22 178.10(17) . . . . ?
C23 O10 C22 C21 169.98(17) . . . . ?
O9 C21 C22 O10 -68.6(2) . . . . ?
C22 O10 C23 C24 170.56(17) . . . . ?
C13 O5 C24 C23 -170.46(18) . . . . ?
O10 C23 C24 O5 67.5(2) . . . . ?
